data_4077995
loop_
_publ_author_name
'Dub, Pavel A.'
'B\'ethegnies, Aur\'elien'
'Daran, Jean-Claude'
'Poli, Rinaldo'

_publ_section_title
;
 Formation and Structure of a Platinum(II) Complex Containing
 TwotransNonstabilized Phosphorus Ylide Ligands: Evidence for Reversible
 Ylide Dissociation
;
_journal_issue 8
_journal_name_full Organometallics
_journal_page_first 3081
_journal_paper_doi 10.1021/om2012453
_journal_volume 31
_journal_year 2012
_chemical_formula_moiety 'C32 H70 Br2 P2 Pt'
_chemical_formula_sum 'C32 H70 Br2 P2 Pt'
_chemical_formula_weight 871.70
_space_group_IT_number 2
_symmetry_cell_setting triclinic
_symmetry_space_group_name_Hall '-P 1'
_symmetry_space_group_name_H-M 'P -1'
_atom_sites_solution_hydrogens geom
_atom_sites_solution_primary direct
_atom_sites_solution_secondary difmap
_audit_creation_method SHELXL-97
_audit_update_record
;
2011-11-14 # Formatted by publCIF
;
_cell_angle_alpha 99.468(3)
_cell_angle_beta 94.966(3)
_cell_angle_gamma 101.819(3)
_cell_formula_units_Z 1
_cell_length_a 9.5724(5)
_cell_length_b 9.8981(6)
_cell_length_c 10.3109(5)
_cell_measurement_reflns_used 8308
_cell_measurement_temperature 293(2)
_cell_measurement_theta_max 36.67
_cell_measurement_theta_min 2.19
_cell_volume 935.86(9)
_computing_cell_refinement APEX2
_computing_data_collection 'APEX2 (Bruker, 2007)'
_computing_data_reduction 'SAINT (Bruker, 2007)'
_computing_molecular_graphics 'ORTEPIII (Burnett & Johnson, 1996); ORTEP-3 for Windows (Farrugia, 1997)'
_computing_publication_material 'WinGX publication routines (Farrugia, 1999)'
_computing_structure_refinement 'SHELXL-97 (Sheldrick, 2008)'
_computing_structure_solution 'SIR-97 (Altomare et al., 1999)'
_diffrn_ambient_temperature 293(2)
_diffrn_measured_fraction_theta_full 0.947
_diffrn_measured_fraction_theta_max 0.947
_diffrn_measurement_device_type 'CCD area detector, APEXII'
_diffrn_measurement_method '\f and \w scans'
_diffrn_radiation_monochromator graphite
_diffrn_radiation_source 'sealed tube'
_diffrn_radiation_type MoK\a
_diffrn_radiation_wavelength 0.71073
_diffrn_reflns_av_R_equivalents 0.0718
_diffrn_reflns_av_sigmaI/netI 0.0771
_diffrn_reflns_limit_h_max 11
_diffrn_reflns_limit_h_min -11
_diffrn_reflns_limit_k_max 12
_diffrn_reflns_limit_k_min -12
_diffrn_reflns_limit_l_max 12
_diffrn_reflns_limit_l_min -12
_diffrn_reflns_number 7913
_diffrn_reflns_theta_full 26.02
_diffrn_reflns_theta_max 26.02
_diffrn_reflns_theta_min 3.29
_exptl_absorpt_coefficient_mu 5.987
_exptl_absorpt_correction_T_max 0.541
_exptl_absorpt_correction_T_min 0.053
_exptl_absorpt_correction_type multi-scan
_exptl_absorpt_process_details 'SADABS (Sheldrick, 2008)'
_exptl_crystal_colour yellow
_exptl_crystal_density_diffrn 1.547
_exptl_crystal_density_method 'not measured'
_exptl_crystal_description flattened
_exptl_crystal_F_000 440
_exptl_crystal_size_max 0.53
_exptl_crystal_size_mid 0.50
_exptl_crystal_size_min 0.10
_refine_diff_density_max 5.253
_refine_diff_density_min -3.364
_refine_diff_density_rms 0.293
_refine_ls_extinction_method none
_refine_ls_goodness_of_fit_ref 1.088
_refine_ls_hydrogen_treatment constr
_refine_ls_matrix_type full
_refine_ls_number_parameters 167
_refine_ls_number_reflns 3490
_refine_ls_number_restraints 0
_refine_ls_restrained_S_all 1.088
_refine_ls_R_factor_all 0.0780
_refine_ls_R_factor_gt 0.0642
_refine_ls_shift/su_max 0.000
_refine_ls_shift/su_mean 0.000
_refine_ls_structure_factor_coef Fsqd
_refine_ls_weighting_details 'calc w=1/[\s^2^(Fo^2^)+(0.0566P)^2^+23.7667P] where P=(Fo^2^+2Fc^2^)/3'
_refine_ls_weighting_scheme calc
_refine_ls_wR_factor_gt 0.1641
_refine_ls_wR_factor_ref 0.1771
_reflns_number_gt 3007
_reflns_number_total 3490
_reflns_threshold_expression I>2\s(I)
_cod_data_source_file om2012453_si_002.cif
_cod_data_source_block shelxl
_cod_database_code 4077995

loop_
_symmetry_equiv_pos_as_xyz
'x, y, z'
'-x, -y, -z'

loop_
_atom_site_label
_atom_site_type_symbol
_atom_site_fract_x
_atom_site_fract_y
_atom_site_fract_z
_atom_site_U_iso_or_equiv
_atom_site_adp_type
_atom_site_occupancy
_atom_site_symmetry_multiplicity
_atom_site_calc_flag
_atom_site_refinement_flags
C11 C 0.6513(11) 0.3859(13) 0.4225(10) 0.0223(2) Uani 1 1 d .
H11 H 0.5923 0.3004 0.3660 0.027 Uiso 1 1 calc R
C12 C 0.7533(14) 0.4496(15) 0.3352(13) 0.035(3) Uani 1 1 d .
H12A H 0.8105 0.3832 0.3044 0.042 Uiso 1 1 calc R
H12B H 0.8183 0.5330 0.3868 0.042 Uiso 1 1 calc R
C13 C 0.6768(15) 0.4892(17) 0.2151(12) 0.039(3) Uani 1 1 d .
H13A H 0.6159 0.5518 0.2462 0.047 Uiso 1 1 calc R
H13B H 0.7485 0.5405 0.1695 0.047 Uiso 1 1 calc R
C14 C 0.5871(17) 0.367(2) 0.1187(16) 0.060(5) Uani 1 1 d .
H14A H 0.6449 0.3011 0.0918 0.090 Uiso 1 1 calc R
H14B H 0.5500 0.3987 0.0425 0.090 Uiso 1 1 calc R
H14C H 0.5086 0.3220 0.1598 0.090 Uiso 1 1 calc R
C21 C 0.8422(11) 0.4676(14) 0.6819(11) 0.027(3) Uani 1 1 d .
H21A H 0.9258 0.4393 0.7191 0.032 Uiso 1 1 calc R
H21B H 0.8766 0.5480 0.6415 0.032 Uiso 1 1 calc R
C22 C 0.7588(13) 0.5144(14) 0.7958(12) 0.029(3) Uani 1 1 d .
H22A H 0.6623 0.5156 0.7593 0.035 Uiso 1 1 calc R
H22B H 0.7507 0.4462 0.8539 0.035 Uiso 1 1 calc R
C23 C 0.8299(15) 0.6593(16) 0.8770(14) 0.041(3) Uani 1 1 d .
H23A H 0.8322 0.7275 0.8191 0.050 Uiso 1 1 calc R
H23B H 0.7698 0.6826 0.9446 0.050 Uiso 1 1 calc R
C24 C 0.9808(17) 0.676(2) 0.9439(17) 0.065(5) Uani 1 1 d .
H24A H 0.9772 0.6307 1.0197 0.097 Uiso 1 1 calc R
H24B H 1.0249 0.7736 0.9717 0.097 Uiso 1 1 calc R
H24C H 1.0362 0.6326 0.8827 0.097 Uiso 1 1 calc R
C31 C 0.8748(12) 0.2322(13) 0.4927(11) 0.027(3) Uani 1 1 d .
H31A H 0.9438 0.2948 0.4538 0.033 Uiso 1 1 calc R
H31B H 0.9265 0.2073 0.5671 0.033 Uiso 1 1 calc R
C32 C 0.8118(13) 0.0994(16) 0.3902(13) 0.036(3) Uani 1 1 d .
H32A H 0.7550 0.0306 0.4329 0.043 Uiso 1 1 calc R
H32B H 0.7476 0.1214 0.3226 0.043 Uiso 1 1 calc R
C33 C 0.9242(15) 0.0350(17) 0.3243(14) 0.042(3) Uani 1 1 d .
H33A H 0.9953 0.0237 0.3922 0.051 Uiso 1 1 calc R
H33B H 0.9729 0.0989 0.2721 0.051 Uiso 1 1 calc R
C34 C 0.8613(19) -0.1070(18) 0.2348(15) 0.054(4) Uani 1 1 d .
H34A H 0.8181 -0.1725 0.2868 0.081 Uiso 1 1 calc R
H34B H 0.9365 -0.1411 0.1932 0.081 Uiso 1 1 calc R
H34C H 0.7897 -0.0969 0.1681 0.081 Uiso 1 1 calc R
C41 C 0.6233(12) 0.2058(14) 0.6302(11) 0.028(3) Uani 1 1 d .
H41A H 0.5583 0.2559 0.6743 0.033 Uiso 1 1 calc R
H41B H 0.5657 0.1318 0.5613 0.033 Uiso 1 1 calc R
C42 C 0.6985(13) 0.1384(14) 0.7308(12) 0.030(3) Uani 1 1 d .
H42A H 0.7528 0.0773 0.6846 0.035 Uiso 1 1 calc R
H42B H 0.7663 0.2118 0.7930 0.035 Uiso 1 1 calc R
C43 C 0.5973(14) 0.0547(15) 0.8069(13) 0.035(3) Uani 1 1 d .
H43A H 0.5354 -0.0240 0.7457 0.043 Uiso 1 1 calc R
H43B H 0.5367 0.1133 0.8465 0.043 Uiso 1 1 calc R
C44 C 0.6733(17) -0.0006(17) 0.9150(15) 0.048(4) Uani 1 1 d .
H44A H 0.7430 -0.0483 0.8788 0.072 Uiso 1 1 calc R
H44B H 0.6042 -0.0649 0.9504 0.072 Uiso 1 1 calc R
H44C H 0.7208 0.0764 0.9844 0.072 Uiso 1 1 calc R
P1 P 0.7423(3) 0.3256(3) 0.5537(3) 0.0211(6) Uani 1 1 d .
Br1 Br 0.31993(11) 0.27685(12) 0.45666(11) 0.0257(3) Uani 1 1 d .
Pt1 Pt 0.5000 0.5000 0.5000 0.0223(2) Uani 1 2 d S

loop_
_atom_site_aniso_label
_atom_site_aniso_U_11
_atom_site_aniso_U_22
_atom_site_aniso_U_33
_atom_site_aniso_U_23
_atom_site_aniso_U_13
_atom_site_aniso_U_12
C11 0.0168(3) 0.0287(4) 0.0235(3) 0.0089(2) 0.0004(2) 0.0078(2)
C12 0.031(6) 0.037(8) 0.041(7) 0.006(6) 0.008(5) 0.016(6)
C13 0.043(7) 0.059(10) 0.025(6) 0.022(6) 0.020(5) 0.016(7)
C14 0.044(9) 0.088(15) 0.047(9) 0.009(9) 0.000(7) 0.019(9)
C21 0.017(5) 0.034(7) 0.027(6) 0.005(5) 0.002(4) 0.003(5)
C22 0.030(6) 0.030(7) 0.028(6) 0.004(5) 0.003(5) 0.008(5)
C23 0.040(7) 0.046(9) 0.038(7) 0.007(6) 0.003(6) 0.009(6)
C24 0.044(9) 0.085(15) 0.051(9) -0.024(9) -0.001(7) 0.013(9)
C31 0.022(5) 0.031(7) 0.029(6) 0.006(5) -0.001(4) 0.009(5)
C32 0.028(6) 0.046(9) 0.034(6) 0.007(6) 0.001(5) 0.011(6)
C33 0.039(7) 0.045(9) 0.045(8) 0.003(7) 0.007(6) 0.017(6)
C34 0.070(10) 0.047(10) 0.047(8) -0.014(7) 0.005(8) 0.033(8)
C41 0.023(5) 0.036(8) 0.025(5) 0.013(5) -0.001(4) 0.007(5)
C42 0.028(6) 0.030(7) 0.034(6) 0.011(5) 0.001(5) 0.011(5)
C43 0.039(7) 0.035(8) 0.034(6) 0.015(6) 0.001(5) 0.006(6)
C44 0.054(9) 0.047(10) 0.050(8) 0.024(7) 0.000(7) 0.017(7)
P1 0.0177(13) 0.0226(16) 0.0224(13) 0.0034(11) 0.0004(10) 0.0045(11)
Br1 0.0203(5) 0.0257(7) 0.0303(6) 0.0069(5) -0.0013(4) 0.0036(5)
Pt1 0.0168(3) 0.0287(4) 0.0235(3) 0.0089(2) 0.0004(2) 0.0078(2)

loop_
_atom_type_symbol
_atom_type_description
_atom_type_scat_dispersion_real
_atom_type_scat_dispersion_imag
_atom_type_scat_source
C C 0.0033 0.0016 'International Tables Vol C Tables 4.2.6.8 and 6.1.1.4'
H H 0.0000 0.0000 'International Tables Vol C Tables 4.2.6.8 and 6.1.1.4'
P P 0.1023 0.0942 'International Tables Vol C Tables 4.2.6.8 and 6.1.1.4'
Br Br -0.2901 2.4595 'International Tables Vol C Tables 4.2.6.8 and 6.1.1.4'
Pt Pt -1.7033 8.3905 'International Tables Vol C Tables 4.2.6.8 and 6.1.1.4'

loop_
_geom_angle_atom_site_label_1
_geom_angle_atom_site_label_2
_geom_angle_atom_site_label_3
_geom_angle
_geom_angle_site_symmetry_1
_geom_angle_site_symmetry_3
C12 C11 P1 112.1(7) . .
C12 C11 Pt1 119.0(8) . .
P1 C11 Pt1 109.7(5) . .
C11 C12 C13 113.0(10) . .
C14 C13 C12 114.1(13) . .
C22 C21 P1 115.7(8) . .
C23 C22 C21 113.1(11) . .
C24 C23 C22 116.1(13) . .
C32 C31 P1 114.1(8) . .
C33 C32 C31 113.6(11) . .
C32 C33 C34 113.0(12) . .
C42 C41 P1 114.8(8) . .
C43 C42 C41 113.8(10) . .
C42 C43 C44 113.5(11) . .
C11 P1 C41 113.2(5) . .
C11 P1 C21 112.8(6) . .
C41 P1 C21 108.1(6) . .
C11 P1 C31 111.1(5) . .
C41 P1 C31 106.1(6) . .
C21 P1 C31 105.0(5) . .
C11 Pt1 C11 180.000(2) 2_666 .
C11 Pt1 Br1 91.9(3) 2_666 .
C11 Pt1 Br1 88.1(3) . .
C11 Pt1 Br1 88.1(3) 2_666 2_666
C11 Pt1 Br1 91.9(3) . 2_666
Br1 Pt1 Br1 180.0 . 2_666

loop_
_geom_bond_atom_site_label_1
_geom_bond_atom_site_label_2
_geom_bond_distance
_geom_bond_site_symmetry_2
C11 C12 1.499(17) .
C11 P1 1.794(10) .
C11 Pt1 2.141(11) .
C12 C13 1.531(17) .
C13 C14 1.49(2) .
C21 C22 1.538(16) .
C21 P1 1.805(12) .
C22 C23 1.526(19) .
C23 C24 1.51(2) .
C31 C32 1.523(18) .
C31 P1 1.813(12) .
C32 C33 1.514(18) .
C33 C34 1.52(2) .
C41 C42 1.527(15) .
C41 P1 1.799(12) .
C42 C43 1.502(17) .
C43 C44 1.515(17) .
Br1 Pt1 2.4560(11) .
Pt1 C11 2.141(11) 2_666
Pt1 Br1 2.4560(11) 2_666
